data_7110566
loop_
_publ_author_name
'M\"uller, Achim'
'Fedin, Vladimir P.'
'Kuhlmann, Christoph'
'B\"ogge, Hartmut'
'Hauptfleisch, Bj\"orn'
'Fenske, Heinz-Dieter'
'Baum, Gerhard'

_publ_section_title
;
 &#x2018;Adding&#x2019; stable functional complementary, nucleophilic and
 electrophilic clusters: a synthetic route to
 [{(SiW11O39)Mo3S4(H2O)3(\m-OH)}2]10&#x2212; and
 [{(P2W17O61)Mo3S4(H2O)3(\m-OH)}2]14&#x2212; as examples
;
_journal_coden_ASTM CHCOFS
_journal_issue 13
_journal_name_full
;
 Chemical Communications (Cambridge, United Kingdom)
;
_journal_page_first 1189
_journal_page_last 1190
_journal_paper_doi 10.1039/a903170g
_journal_year 1999
_chemical_formula_sum 'C28 H176 Mo6 N14 O155 P4 S8 W34'
_chemical_formula_weight 10396.73
_space_group_IT_number 63
_symmetry_cell_setting orthorhombic
_symmetry_space_group_name_Hall '-C 2c 2'
_symmetry_space_group_name_H-M 'C m c m'
_atom_sites_solution_hydrogens none
_atom_sites_solution_primary direct
_atom_sites_solution_secondary difmap
_audit_creation_method SHELXL-97
_cell_angle_alpha 90.00
_cell_angle_beta 90.00
_cell_angle_gamma 90.00
_cell_formula_units_Z 4
_cell_length_a 22.419(5)
_cell_length_b 15.110(3)
_cell_length_c 56.036(11)
_cell_measurement_reflns_used 8192
_cell_measurement_temperature 183(2)
_cell_measurement_theta_max 27.00
_cell_measurement_theta_min 1.63
_cell_volume 18982(7)
_computing_cell_refinement 'Bruker AXS SAINT'
_computing_data_collection 'Bruker AXS SMART'
_computing_data_reduction 'Bruker AXS SAINT'
_computing_molecular_graphics 'Crystal Impact: DIAMOND; Bruker AXS: SHELXTL'
_computing_publication_material 'SHELXL-97 (Sheldrick, 1997)'
_computing_structure_refinement 'SHELXL-97 (Sheldrick, 1997)'
_computing_structure_solution 'SHELXS-97 (Sheldrick, 1997)'
_diffrn_ambient_temperature 183(2)
_diffrn_measured_fraction_theta_full 0.474
_diffrn_measured_fraction_theta_max 0.474
_diffrn_measurement_device_type 'Bruker AXS SMART'
_diffrn_measurement_method omega-scan
_diffrn_radiation_monochromator graphite
_diffrn_radiation_source 'fine-focus sealed tube'
_diffrn_radiation_type MoK\a
_diffrn_radiation_wavelength 0.71073
_diffrn_reflns_av_R_equivalents 0.0884
_diffrn_reflns_av_sigmaI/netI 0.0581
_diffrn_reflns_limit_h_max 28
_diffrn_reflns_limit_h_min -28
_diffrn_reflns_limit_k_max 18
_diffrn_reflns_limit_k_min -15
_diffrn_reflns_limit_l_max 65
_diffrn_reflns_limit_l_min -71
_diffrn_reflns_number 50940
_diffrn_reflns_theta_full 27.00
_diffrn_reflns_theta_max 27.00
_diffrn_reflns_theta_min 1.63
_diffrn_standards_decay_% 0
_exptl_absorpt_coefficient_mu 21.114
_exptl_absorpt_correction_T_max 0.2611
_exptl_absorpt_correction_T_min 0.0868
_exptl_absorpt_correction_type multi-scan
_exptl_crystal_colour braun
_exptl_crystal_density_diffrn 3.638
_exptl_crystal_density_method 'not measured'
_exptl_crystal_description plates
_exptl_crystal_F_000 18552
_exptl_crystal_size_max 0.30
_exptl_crystal_size_mid 0.15
_exptl_crystal_size_min 0.02
_refine_diff_density_max 4.623
_refine_diff_density_min -5.381
_refine_diff_density_rms 0.692
_refine_ls_extinction_method none
_refine_ls_goodness_of_fit_ref 1.789
_refine_ls_hydrogen_treatment none
_refine_ls_matrix_type full
_refine_ls_number_parameters 544
_refine_ls_number_reflns 10571
_refine_ls_number_restraints 378
_refine_ls_restrained_S_all 1.761
_refine_ls_R_factor_all 0.1421
_refine_ls_R_factor_gt 0.1225
_refine_ls_shift/su_max 0.001
_refine_ls_shift/su_mean 0.000
_refine_ls_structure_factor_coef Fsqd
_refine_ls_weighting_details 'w=1/[\s^2^(Fo^2^)+(0.0100P)^2^+5000.0000P] where P=(Fo^2^+2Fc^2^)/3'
_refine_ls_weighting_scheme calc
_refine_ls_wR_factor_gt 0.2312
_refine_ls_wR_factor_ref 0.2363
_reflns_number_gt 8616
_reflns_number_total 10571
_reflns_threshold_expression >2sigma(I)
_cod_data_source_file 903170gsup1.cif
_cod_data_source_block long
_cod_depositor_comments
;
The following automatic conversions were performed:

'_refine_ls_weighting_scheme' value 'calc
w=1/[\s^2^(Fo^2^)+(0.0100P)^2^+5000.0000P] where P=(Fo^2^+2Fc^2^)/3'
was changed to 'calc'. New tag '_refine_ls_weighting_details' was
created. The value of the new tag was set to
'w=1/[\s^2^(Fo^2^)+(0.0100P)^2^+5000.0000P] where
P=(Fo^2^+2Fc^2^)/3'.

Automatic conversion script
Id: cif_fix_values 3143 2015-03-26 13:38:13Z robertas 
;
_cod_original_cell_volume 18983(7)
_cod_original_sg_symbol_H-M Cmcm
_cod_database_code 7110566

loop_
_symmetry_equiv_pos_as_xyz
'x, y, z'
'-x, -y, z+1/2'
'-x, y, -z+1/2'
'x, -y, -z'
'x+1/2, y+1/2, z'
'-x+1/2, -y+1/2, z+1/2'
'-x+1/2, y+1/2, -z+1/2'
'x+1/2, -y+1/2, -z'
'-x, -y, -z'
'x, y, -z-1/2'
'x, -y, z-1/2'
'-x, y, z'
'-x+1/2, -y+1/2, -z'
'x+1/2, y+1/2, -z-1/2'
'x+1/2, -y+1/2, z-1/2'
'-x+1/2, y+1/2, z'

loop_
_atom_site_label
_atom_site_type_symbol
_atom_site_fract_x
_atom_site_fract_y
_atom_site_fract_z
_atom_site_U_iso_or_equiv
_atom_site_adp_type
_atom_site_occupancy
_atom_site_calc_flag
_atom_site_refinement_flags
W1 W 0.0000 0.05223(15) 0.07393(4) 0.0304(5) Uani 1 d SU
W2 W 0.08256(6) 0.14171(9) 0.12635(3) 0.0223(3) Uani 1 d U
W3 W 0.08279(6) 0.31436(9) 0.17675(3) 0.0203(3) Uani 1 d U
W4 W 0.07563(7) 0.19311(10) 0.03683(3) 0.0286(4) Uani 1 d U
W5 W 0.15717(6) 0.27884(10) 0.08942(3) 0.0224(3) Uani 1 d U
W6 W 0.15782(6) 0.44711(9) 0.13892(3) 0.0206(3) Uani 1 d U
W7 W 0.07539(6) 0.63174(9) 0.16842(3) 0.0202(3) Uani 1 d U
W8 W 0.07490(7) 0.43392(10) 0.05109(3) 0.0238(3) Uani 1 d U
W9 W 0.07514(6) 0.60051(9) 0.10160(3) 0.0213(3) Uani 1 d U
Mo1 Mo 0.09027(13) 0.4966(2) 0.22571(6) 0.0210(6) Uani 1 d U
Mo2 Mo 0.1752(2) 0.5915(4) 0.2500 0.0337(11) Uani 1 d SU
P1 P 0.0000 0.2796(7) 0.0872(2) 0.011(2) Uani 1 d SU
P2 P 0.0000 0.4600(7) 0.1411(2) 0.009(2) Uani 1 d SU
S1 S 0.0731(6) 0.6172(10) 0.2500 0.032(3) Uani 1 d SU
S2 S 0.1914(4) 0.5004(7) 0.21869(19) 0.034(2) Uani 1 d U
S3 S 0.0892(6) 0.3743(9) 0.2500 0.028(3) Uani 1 d SU
O1 O 0.0582(11) 0.0798(16) 0.0967(4) 0.024(5) Uani 1 d U
O2 O 0.0596(11) 0.0793(15) 0.0497(4) 0.023(5) Uani 1 d U
O3 O 0.0000 0.208(2) 0.0654(7) 0.027(8) Uani 1 d SU
O4 O 0.0000 -0.062(3) 0.0722(8) 0.038(10) Uani 1 d SU
O5 O 0.0935(11) 0.2261(16) 0.1489(4) 0.024(5) Uani 1 d U
O6 O 0.0000 0.136(2) 0.1317(5) 0.014(6) Uani 1 d SU
O7 O 0.0575(12) 0.2624(17) 0.1018(5) 0.032(6) Uani 1 d U
O8 O 0.1099(12) 0.0488(18) 0.1413(5) 0.034(6) Uani 1 d U
O9 O 0.1523(12) 0.1729(17) 0.1085(5) 0.030(6) Uani 1 d U
O10 O 0.0798(10) 0.4057(15) 0.1954(4) 0.020(5) Uani 1 d U
O11 O 0.0575(11) 0.4034(16) 0.1456(5) 0.026(6) Uani 1 d U
O12 O 0.0000 0.285(2) 0.1763(6) 0.017(7) Uani 1 d SU
O13 O 0.1109(12) 0.2379(17) 0.1962(5) 0.029(6) Uani 1 d U
O14 O 0.1572(9) 0.3587(14) 0.1641(4) 0.013(4) Uani 1 d U
O15 O 0.1283(11) 0.2072(16) 0.0631(5) 0.025(5) Uani 1 d U
O16 O 0.0696(11) 0.3174(17) 0.0359(5) 0.026(6) Uani 1 d U
O17 O 0.0000 0.189(3) 0.0205(7) 0.030(9) Uani 1 d SU
O18 O 0.1244(14) 0.171(2) 0.0140(6) 0.044(7) Uani 1 d U
O19 O 0.1614(10) 0.3486(15) 0.1166(4) 0.021(5) Uani 1 d U
O20 O 0.1305(13) 0.3775(19) 0.0720(5) 0.037(7) Uani 1 d U
O21 O 0.2309(12) 0.2782(18) 0.0812(5) 0.033(6) Uani 1 d U
O22 O 0.1287(11) 0.5121(16) 0.1126(4) 0.025(5) Uani 1 d U
O23 O 0.2320(13) 0.470(2) 0.1386(5) 0.040(7) Uani 1 d U
O24 O 0.1315(11) 0.5406(16) 0.1576(5) 0.026(6) Uani 1 d U
O25 O 0.0684(9) 0.6438(14) 0.1333(4) 0.013(4) Uani 1 d U
O26 O 0.0000 0.5334(19) 0.1601(5) 0.010(6) Uani 1 d SU
O27 O 0.0000 0.691(2) 0.1708(6) 0.025(8) Uani 1 d SU
O28 O 0.1207(12) 0.7236(17) 0.1708(5) 0.030(6) Uani 1 d U
O29 O 0.0768(10) 0.5882(15) 0.1979(4) 0.019(5) Uani 1 d U
O30 O 0.0683(11) 0.5276(16) 0.0721(5) 0.025(5) Uani 1 d U
O31 O 0.0000 0.461(2) 0.0361(7) 0.026(8) Uani 1 d SU
O32 O 0.1211(12) 0.4783(18) 0.0300(4) 0.030(6) Uani 1 d U
O33 O 0.0000 0.368(3) 0.0745(9) 0.048(11) Uani 1 d SU
O34 O 0.0000 0.649(2) 0.0927(6) 0.020(7) Uani 1 d SU
O35 O 0.1225(12) 0.6770(18) 0.0893(5) 0.031(6) Uani 1 d U
O36 O 0.0000 0.503(3) 0.1157(7) 0.032(9) Uani 1 d SU
O37 O 0.0000 0.490(2) 0.2190(6) 0.016(7) Uani 1 d SU
O38 O 0.276(2) 0.620(3) 0.2500 0.048(11) Uani 1 d SU
O39 O 0.178(2) 0.707(3) 0.2749(8) 0.080(13) Uani 1 d U
N1 N 0.184(2) 0.030(3) 0.0727(9) 0.068(13) Uani 1 d U
C1 C 0.248(3) 0.048(4) 0.0774(11) 0.071(17) Uani 1 d U
C2 C 0.168(3) -0.052(4) 0.0847(11) 0.062(15) Uani 1 d U
N2 N 0.247(3) 0.742(4) 0.1576(11) 0.098(19) Uani 1 d U
C3 C 0.262(2) 0.658(3) 0.1685(9) 0.049(12) Uani 1 d U
C4 C 0.223(2) 0.726(4) 0.1336(10) 0.058(14) Uani 1 d U
N3 N 0.0000 0.823(6) 0.1325(17) 0.10(3) Uani 1 d SU
C5 C 0.057(4) 0.862(5) 0.1230(14) 0.10(2) Uani 1 d U
O40 O 0.0000 0.361(6) -0.0126(18) 0.14(3) Uiso 1 d S
O41 O 0.173(5) -0.046(7) 0.0267(19) 0.25(5) Uiso 1 d .
O42 O 0.017(7) 0.807(8) 0.284(2) 0.16(6) Uiso 0.50 d P
O43 O 0.0000 0.326(7) -0.037(2) 0.06(3) Uiso 0.50 d SP
O44 O 0.058(4) -0.041(6) 0.0131(16) 0.08(3) Uiso 0.50 d P
O45 O 0.0000 0.076(7) 0.1883(19) 0.16(4) Uiso 1 d S
O46 O 0.352(5) 0.570(7) 0.2857(18) 0.24(5) Uiso 1 d .
O47 O 0.185(4) 0.362(7) -0.0089(18) 0.23(4) Uiso 1 d .
O48 O 0.317(4) 0.420(6) 0.1772(16) 0.08(3) Uiso 0.50 d P
O49 O 0.0000 0.125(18) 0.238(7) 0.6(2) Uiso 1 d S

loop_
_atom_site_aniso_label
_atom_site_aniso_U_11
_atom_site_aniso_U_22
_atom_site_aniso_U_33
_atom_site_aniso_U_23
_atom_site_aniso_U_13
_atom_site_aniso_U_12
W1 0.0311(11) 0.0228(10) 0.0374(13) -0.0099(10) 0.000 0.000
W2 0.0220(7) 0.0187(6) 0.0261(7) -0.0061(6) -0.0010(6) 0.0030(6)
W3 0.0185(6) 0.0202(6) 0.0223(7) 0.0010(6) -0.0016(6) 0.0036(5)
W4 0.0303(8) 0.0269(7) 0.0285(8) -0.0104(6) 0.0019(7) 0.0018(6)
W5 0.0184(7) 0.0237(7) 0.0252(7) -0.0060(6) 0.0018(6) 0.0019(6)
W6 0.0171(6) 0.0217(7) 0.0231(7) -0.0012(6) 0.0007(5) -0.0012(5)
W7 0.0207(6) 0.0180(6) 0.0219(7) -0.0018(5) -0.0013(6) -0.0026(5)
W8 0.0254(7) 0.0244(7) 0.0216(7) -0.0040(6) 0.0027(6) -0.0017(6)
W9 0.0237(7) 0.0185(6) 0.0219(7) 0.0000(6) 0.0015(6) -0.0037(5)
Mo1 0.0187(13) 0.0251(14) 0.0193(14) 0.0001(12) -0.0001(11) 0.0005(12)
Mo2 0.031(2) 0.041(2) 0.029(2) 0.000 0.000 -0.010(2)
P1 0.011(4) 0.009(4) 0.012(4) -0.002(3) 0.000 0.000
P2 0.011(4) 0.008(4) 0.008(4) 0.005(3) 0.000 0.000
S1 0.032(5) 0.033(5) 0.031(5) 0.000 0.000 -0.002(4)
S2 0.027(4) 0.042(4) 0.031(4) -0.005(3) 0.003(3) -0.001(3)
S3 0.030(4) 0.025(4) 0.027(4) 0.000 0.000 0.001(4)
O1 0.024(7) 0.023(7) 0.025(7) -0.003(5) 0.002(5) 0.002(5)
O2 0.023(7) 0.022(7) 0.023(7) 0.003(5) 0.002(5) 0.002(4)
O3 0.028(9) 0.026(9) 0.028(9) -0.001(5) 0.000 0.000
O4 0.038(12) 0.036(12) 0.041(13) 0.006(9) 0.000 0.000
O5 0.024(7) 0.024(7) 0.024(7) 0.001(5) 0.002(5) 0.000(5)
O6 0.014(7) 0.014(7) 0.013(7) -0.003(5) 0.000 0.000
O7 0.031(7) 0.031(7) 0.033(7) 0.000(5) 0.001(5) -0.002(5)
O8 0.035(9) 0.033(9) 0.034(10) -0.002(8) -0.001(8) 0.002(8)
O9 0.029(7) 0.030(7) 0.032(7) -0.002(5) 0.000(5) 0.002(5)
O10 0.020(6) 0.021(6) 0.019(6) 0.001(4) 0.001(4) 0.001(4)
O11 0.025(7) 0.025(7) 0.028(7) -0.001(5) -0.001(5) -0.002(5)
O12 0.017(8) 0.018(8) 0.017(8) 0.002(5) 0.000 0.000
O13 0.031(9) 0.029(9) 0.027(9) 0.004(8) -0.004(8) -0.001(8)
O14 0.012(6) 0.016(6) 0.011(6) -0.003(4) -0.003(4) -0.002(4)
O15 0.024(7) 0.025(7) 0.027(7) -0.001(5) 0.000(5) 0.000(5)
O16 0.026(7) 0.027(7) 0.026(7) 0.001(5) 0.001(5) -0.002(5)
O17 0.030(9) 0.031(9) 0.030(9) 0.000(5) 0.000 0.000
O18 0.047(11) 0.040(10) 0.044(11) -0.005(8) -0.004(8) 0.000(8)
O19 0.021(6) 0.021(6) 0.020(6) 0.000(5) 0.001(4) 0.001(4)
O20 0.038(8) 0.038(8) 0.037(8) 0.000(5) 0.000(5) 0.001(5)
O21 0.032(9) 0.031(9) 0.037(10) -0.005(8) 0.000(8) -0.002(8)
O22 0.024(7) 0.025(7) 0.025(7) -0.003(5) 0.001(5) 0.001(5)
O23 0.038(10) 0.042(10) 0.039(10) -0.001(8) -0.006(8) 0.000(8)
O24 0.025(7) 0.027(7) 0.026(7) -0.001(5) 0.000(5) -0.002(5)
O25 0.017(6) 0.012(6) 0.011(6) 0.005(4) 0.001(4) 0.000(4)
O26 0.010(7) 0.011(7) 0.010(7) -0.001(5) 0.000 0.000
O27 0.026(9) 0.024(9) 0.026(9) 0.000(5) 0.000 0.000
O28 0.033(9) 0.030(9) 0.028(9) 0.000(8) -0.002(8) 0.000(8)
O29 0.022(6) 0.017(6) 0.020(6) 0.002(4) 0.000(4) 0.000(4)
O30 0.024(7) 0.024(7) 0.025(7) 0.001(5) -0.001(5) -0.001(5)
O31 0.026(9) 0.027(9) 0.026(9) 0.000(5) 0.000 0.000
O32 0.035(9) 0.036(9) 0.019(9) -0.003(8) -0.002(8) -0.002(8)
O33 0.048(12) 0.047(12) 0.049(12) -0.001(5) 0.000 0.000
O34 0.021(8) 0.020(8) 0.020(8) 0.001(5) 0.000 0.000
O35 0.029(9) 0.033(9) 0.031(9) 0.003(8) 0.011(8) 0.002(8)
O36 0.031(10) 0.031(10) 0.032(10) -0.003(5) 0.000 0.000
O37 0.015(8) 0.017(8) 0.016(8) -0.003(5) 0.000 0.000
O38 0.047(14) 0.052(14) 0.046(14) 0.000 0.000 0.000(9)
O39 0.078(15) 0.082(15) 0.081(15) -0.002(9) -0.006(9) -0.003(9)
N1 0.068(14) 0.068(14) 0.069(14) 0.000(5) -0.001(5) 0.000(5)
C1 0.071(18) 0.071(18) 0.071(18) 0.000(10) -0.001(10) 0.001(10)
C2 0.061(17) 0.061(17) 0.064(17) -0.001(10) 0.003(10) 0.002(10)
N2 0.098(19) 0.098(19) 0.098(19) 0.001(5) -0.001(5) -0.001(5)
C3 0.044(14) 0.050(14) 0.054(15) -0.001(9) -0.005(9) -0.003(9)
C4 0.056(16) 0.060(16) 0.058(16) 0.003(9) 0.005(9) 0.001(9)
N3 0.10(3) 0.10(3) 0.10(3) 0.000(5) 0.000 0.000
C5 0.10(2) 0.09(2) 0.10(2) 0.000(10) -0.002(10) 0.002(10)

loop_
_atom_type_symbol
_atom_type_description
_atom_type_scat_dispersion_real
_atom_type_scat_dispersion_imag
_atom_type_scat_source
O O 0.0106 0.0060 'International Tables Vol C Tables 4.2.6.8 and 6.1.1.4'
W W -0.8490 6.8722 'International Tables Vol C Tables 4.2.6.8 and 6.1.1.4'
Mo Mo -1.6832 0.6857 'International Tables Vol C Tables 4.2.6.8 and 6.1.1.4'
P P 0.1023 0.0942 'International Tables Vol C Tables 4.2.6.8 and 6.1.1.4'
C C 0.0033 0.0016 'International Tables Vol C Tables 4.2.6.8 and 6.1.1.4'
N N 0.0061 0.0033 'International Tables Vol C Tables 4.2.6.8 and 6.1.1.4'
S S 0.1246 0.1234 'International Tables Vol C Tables 4.2.6.8 and 6.1.1.4'
H H 0.0000 0.0000 'International Tables Vol C Tables 4.2.6.8 and 6.1.1.4'

loop_
_geom_angle_atom_site_label_1
_geom_angle_atom_site_label_2
_geom_angle_atom_site_label_3
_geom_angle
_geom_angle_site_symmetry_1
_geom_angle_site_symmetry_3
O4 W1 O1 105.0(12) . 12
O4 W1 O1 105.0(12) . .
O1 W1 O1 88.2(15) 12 .
O4 W1 O2 99.9(12) . .
O1 W1 O2 155.0(10) 12 .
O1 W1 O2 87.2(10) . .
O4 W1 O2 99.9(12) . 12
O1 W1 O2 87.2(10) 12 12
O1 W1 O2 155.0(10) . 12
O2 W1 O2 86.5(14) . 12
O4 W1 O3 165.3(17) . .
O1 W1 O3 85.3(10) 12 .
O1 W1 O3 85.3(10) . .
O2 W1 O3 69.8(9) . .
O2 W1 O3 69.8(9) 12 .
O8 W2 O5 100.6(12) . .
O8 W2 O6 103.3(13) . .
O5 W2 O6 93.1(12) . .
O8 W2 O9 99.4(12) . .
O5 W2 O9 94.6(11) . .
O6 W2 O9 154.2(12) . .
O8 W2 O1 96.9(11) . .
O5 W2 O1 162.4(10) . .
O6 W2 O1 80.8(11) . .
O9 W2 O1 84.5(11) . .
O8 W2 O7 171.1(11) . .
O5 W2 O7 83.8(10) . .
O6 W2 O7 84.0(11) . .
O9 W2 O7 72.5(10) . .
O1 W2 O7 79.1(10) . .
O13 W3 O10 99.7(12) . .
O13 W3 O12 102.1(13) . .
O10 W3 O12 99.0(12) . .
O13 W3 O14 98.6(11) . .
O10 W3 O14 88.8(10) . .
O12 W3 O14 156.3(12) . .
O13 W3 O5 90.1(11) . .
O10 W3 O5 166.9(10) . .
O12 W3 O5 87.3(12) . .
O14 W3 O5 81.2(9) . .
O13 W3 O11 168.6(11) . .
O10 W3 O11 89.1(10) . .
O12 W3 O11 83.4(11) . .
O14 W3 O11 74.2(9) . .
O5 W3 O11 80.2(9) . .
O18 W4 O16 102.9(13) . .
O18 W4 O15 101.8(13) . .
O16 W4 O15 87.3(11) . .
O18 W4 O2 102.9(13) . .
O16 W4 O2 154.1(11) . .
O15 W4 O2 85.7(11) . .
O18 W4 O17 101.5(14) . .
O16 W4 O17 87.6(14) . .
O15 W4 O17 156.7(13) . .
O2 W4 O17 89.0(13) . .
O18 W4 O3 171.5(12) . .
O16 W4 O3 82.6(12) . .
O15 W4 O3 84.9(10) . .
O2 W4 O3 71.9(11) . .
O17 W4 O3 72.0(12) . .
O21 W5 O19 100.1(12) . .
O21 W5 O20 99.8(13) . .
O19 W5 O20 89.6(11) . .
O21 W5 O9 101.5(12) . .
O19 W5 O9 91.1(11) . .
O20 W5 O9 158.2(12) . .
O21 W5 O15 96.5(12) . .
O19 W5 O15 163.3(10) . .
O20 W5 O15 86.6(12) . .
O9 W5 O15 86.6(11) . .
O21 W5 O7 173.4(11) . .
O19 W5 O7 82.3(10) . .
O20 W5 O7 86.3(11) . .
O9 W5 O7 72.2(10) . .
O15 W5 O7 81.3(10) . .
O23 W6 O24 99.2(13) . .
O23 W6 O22 102.9(13) . .
O24 W6 O22 86.3(11) . .
O23 W6 O14 99.0(12) . .
O24 W6 O14 96.4(10) . .
O22 W6 O14 157.3(10) . .
O23 W6 O19 96.3(12) . .
O24 W6 O19 163.5(10) . .
O22 W6 O19 84.8(10) . .
O14 W6 O19 86.6(9) . .
O23 W6 O11 170.5(12) . .
O24 W6 O11 79.8(10) . .
O22 W6 O11 86.6(10) . .
O14 W6 O11 71.8(9) . .
O19 W6 O11 85.8(9) . .
O28 W7 O29 102.4(11) . .
O28 W7 O27 98.0(13) . .
O29 W7 O27 97.1(13) . .
O28 W7 O24 102.2(11) . .
O29 W7 O24 90.9(11) . .
O27 W7 O24 156.1(12) . .
O28 W7 O25 92.9(11) . .
O29 W7 O25 163.2(9) . .
O27 W7 O25 87.5(12) . .
O24 W7 O25 79.0(10) . .
O28 W7 O26 165.7(11) . .
O29 W7 O26 87.8(10) . .
O27 W7 O26 70.5(11) . .
O24 W7 O26 87.4(9) . .
O25 W7 O26 78.4(10) . .
O32 W8 O30 100.8(12) . .
O32 W8 O20 101.7(12) . .
O30 W8 O20 90.2(12) . .
O32 W8 O31 98.5(13) . .
O30 W8 O31 92.8(13) . .
O20 W8 O31 158.7(13) . .
O32 W8 O16 95.2(11) . .
O30 W8 O16 163.9(11) . .
O20 W8 O16 84.5(11) . .
O31 W8 O16 86.9(13) . .
O32 W8 O33 170.1(13) . .
O30 W8 O33 85.0(14) . .
O20 W8 O33 86.2(12) . .
O31 W8 O33 73.1(13) . .
O16 W8 O33 79.5(14) . .
O35 W9 O25 101.2(11) . .
O35 W9 O22 102.3(12) . .
O25 W9 O22 89.4(10) . .
O35 W9 O34 100.4(13) . .
O25 W9 O34 92.2(12) . .
O22 W9 O34 156.4(12) . .
O35 W9 O30 94.9(12) . .
O25 W9 O30 163.9(9) . .
O22 W9 O30 85.9(10) . .
O34 W9 O30 86.0(12) . .
O35 W9 O36 172.7(11) . .
O25 W9 O36 81.2(11) . .
O22 W9 O36 84.5(10) . .
O34 W9 O36 72.5(11) . .
O30 W9 O36 83.0(12) . .
O37 Mo1 O29 75.8(11) . .
O37 Mo1 O10 74.1(10) . .
O29 Mo1 O10 79.8(9) . .
O37 Mo1 S3 93.5(10) . .
O29 Mo1 S3 165.1(7) . .
O10 Mo1 S3 87.4(6) . .
O37 Mo1 S2 159.6(9) . .
O29 Mo1 S2 89.9(7) . .
O10 Mo1 S2 89.4(7) . .
S3 Mo1 S2 97.6(5) . .
O37 Mo1 S1 88.8(9) . .
O29 Mo1 S1 83.9(7) . .
O10 Mo1 S1 158.8(7) . .
S3 Mo1 S1 106.5(3) . .
S2 Mo1 S1 104.2(5) . .
O37 Mo1 Mo1 100.5(9) . 10_556
O29 Mo1 Mo1 137.8(6) . 10_556
O10 Mo1 Mo1 140.6(6) . 10_556
S3 Mo1 Mo1 53.6(2) . 10_556
S2 Mo1 Mo1 99.8(3) . 10_556
S1 Mo1 Mo1 53.8(2) . 10_556
O37 Mo1 Mo2 142.7(9) . .
O29 Mo1 Mo2 97.1(6) . .
O10 Mo1 Mo2 141.6(6) . .
S3 Mo1 Mo2 97.7(3) . .
S2 Mo1 Mo2 52.3(3) . .
S1 Mo1 Mo2 53.9(4) . .
Mo1 Mo1 Mo2 60.28(8) 10_556 .
O39 Mo2 O39 77(2) . 10_556
O39 Mo2 S2 89.1(12) . 10_556
O39 Mo2 S2 162.8(12) 10_556 10_556
O39 Mo2 S2 162.8(12) . .
O39 Mo2 S2 89.1(12) 10_556 .
S2 Mo2 S2 101.9(6) 10_556 .
O39 Mo2 O38 79.8(15) . .
O39 Mo2 O38 79.8(15) 10_556 .
S2 Mo2 O38 87.6(8) 10_556 .
S2 Mo2 O38 87.6(8) . .
O39 Mo2 S1 84.2(12) . .
O39 Mo2 S1 84.2(12) 10_556 .
S2 Mo2 S1 105.1(4) 10_556 .
S2 Mo2 S1 105.1(4) . .
O38 Mo2 S1 159.5(12) . .
O39 Mo2 Mo1 96.8(12) . 10_556
O39 Mo2 Mo1 137.6(12) 10_556 10_556
S2 Mo2 Mo1 53.7(3) 10_556 10_556
S2 Mo2 Mo1 100.3(3) . 10_556
O38 Mo2 Mo1 141.3(7) . 10_556
S1 Mo2 Mo1 53.4(3) . 10_556
O39 Mo2 Mo1 137.6(12) . .
O39 Mo2 Mo1 96.8(12) 10_556 .
S2 Mo2 Mo1 100.3(3) 10_556 .
S2 Mo2 Mo1 53.7(3) . .
O38 Mo2 Mo1 141.3(7) . .
S1 Mo2 Mo1 53.4(3) . .
Mo1 Mo2 Mo1 59.44(17) 10_556 .
O33 P1 O7 113.3(13) . 12
O33 P1 O7 113.3(13) . .
O7 P1 O7 113(2) 12 .
O33 P1 O3 104(2) . .
O7 P1 O3 106.6(13) 12 .
O7 P1 O3 106.6(13) . .
O26 P2 O11 106.6(12) . 12
O26 P2 O11 106.6(12) . .
O11 P2 O11 110.8(19) 12 .
O26 P2 O36 109.3(19) . .
O11 P2 O36 111.7(12) 12 .
O11 P2 O36 111.7(12) . .
Mo1 S1 Mo1 72.3(4) 10_556 .
Mo1 S1 Mo2 72.7(4) 10_556 .
Mo1 S1 Mo2 72.7(4) . .
Mo2 S2 Mo1 74.0(3) . .
Mo1 S3 Mo1 72.8(4) 10_556 .
W1 O1 W2 150.3(14) . .
W4 O2 W1 125.7(12) . .
P1 O3 W4 125.0(11) . .
P1 O3 W4 125.0(11) . 12
W4 O3 W4 92.8(13) . 12
P1 O3 W1 120(2) . .
W4 O3 W1 92.5(11) . .
W4 O3 W1 92.5(11) 12 .
W2 O5 W3 164.8(14) . .
W2 O6 W2 160.7(19) . 12
P1 O7 W2 129.6(15) . .
P1 O7 W5 128.0(16) . .
W2 O7 W5 91.6(9) . .
W2 O9 W5 122.7(14) . .
W3 O10 Mo1 163.9(13) . .
P2 O11 W3 130.4(15) . .
P2 O11 W6 127.1(14) . .
W3 O11 W6 92.8(9) . .
W3 O12 W3 153.1(18) 12 .
W3 O14 W6 120.7(10) . .
W4 O15 W5 149.3(14) . .
W4 O16 W8 151.7(15) . .
W4 O17 W4 123(2) 12 .
W5 O19 W6 163.8(14) . .
W5 O20 W8 151.6(17) . .
W6 O22 W9 146.8(14) . .
W6 O24 W7 155.9(15) . .
W9 O25 W7 152.9(12) . .
P2 O26 W7 127.4(8) . .
P2 O26 W7 127.4(8) . 12
W7 O26 W7 94.6(10) . 12
W7 O27 W7 123.9(19) . 12
W7 O29 Mo1 159.0(13) . .
W8 O30 W9 161.1(14) . .
W8 O31 W8 122.0(19) 12 .
P1 O33 W8 129.6(13) . .
P1 O33 W8 129.6(13) . 12
W8 O33 W8 90.9(17) . 12
W9 O34 W9 124.3(17) 12 .
P2 O36 W9 124.0(13) . .
P2 O36 W9 124.0(13) . 12
W9 O36 W9 90.4(14) . 12
Mo1 O37 Mo1 158.4(17) . 12
C2 N1 C1 108(5) . .
C3 N2 C4 110(5) . .
C5 N3 C5 116(9) . 12

loop_
_geom_bond_atom_site_label_1
_geom_bond_atom_site_label_2
_geom_bond_distance
_geom_bond_site_symmetry_2
W1 O4 1.72(4) .
W1 O1 1.87(2) 12
W1 O1 1.87(2) .
W1 O2 1.95(2) .
W1 O2 1.95(2) 12
W1 O3 2.40(4) .
W2 O8 1.75(3) .
W2 O5 1.81(2) .
W2 O6 1.877(5) .
W2 O9 1.91(3) .
W2 O1 1.98(2) .
W2 O7 2.35(3) .
W3 O13 1.71(3) .
W3 O10 1.73(2) .
W3 O12 1.909(8) .
W3 O14 1.93(2) .
W3 O5 2.07(2) .
W3 O11 2.28(3) .
W4 O18 1.72(3) .
W4 O16 1.88(3) .
W4 O15 1.90(3) .
W4 O2 1.90(2) .
W4 O17 1.928(18) .
W4 O3 2.34(3) .
W5 O21 1.72(3) .
W5 O19 1.86(2) .
W5 O20 1.88(3) .
W5 O9 1.93(3) .
W5 O15 1.94(2) .
W5 O7 2.35(3) .
W6 O23 1.70(3) .
W6 O24 1.85(2) .
W6 O22 1.89(2) .
W6 O14 1.94(2) .
W6 O19 1.94(2) .
W6 O11 2.37(2) .
W7 O28 1.73(3) .
W7 O29 1.78(2) .
W7 O27 1.915(17) .
W7 O24 1.96(2) .
W7 O25 1.98(2) .
W7 O26 2.299(19) .
W8 O32 1.71(3) .
W8 O30 1.85(3) .
W8 O20 1.91(3) .
W8 O31 1.920(18) .
W8 O16 1.96(3) .
W8 O33 2.36(3) .
W9 O35 1.71(3) .
W9 O25 1.90(2) .
W9 O22 1.90(2) .
W9 O34 1.905(15) .
W9 O30 1.99(3) .
W9 O36 2.37(3) .
Mo1 O37 2.061(7) .
Mo1 O29 2.11(2) .
Mo1 O10 2.20(2) .
Mo1 S3 2.295(11) .
Mo1 S2 2.302(10) .
Mo1 S1 2.307(12) .
Mo1 Mo1 2.722(6) 10_556
Mo1 Mo2 2.746(5) .
Mo2 O39 2.23(4) .
Mo2 O39 2.23(4) 10_556
Mo2 S2 2.259(11) 10_556
Mo2 S2 2.259(11) .
Mo2 O38 2.29(5) .
Mo2 S1 2.322(15) .
Mo2 Mo1 2.746(5) 10_556
P1 O33 1.51(5) .
P1 O7 1.55(3) 12
P1 O7 1.55(3) .
P1 O3 1.64(4) .
P2 O26 1.54(3) .
P2 O11 1.57(3) 12
P2 O11 1.57(3) .
P2 O36 1.57(4) .
S1 Mo1 2.307(12) 10_556
S3 Mo1 2.295(11) 10_556
O3 W4 2.34(3) 12
O6 W2 1.877(5) 12
O12 W3 1.909(7) 12
O17 W4 1.928(18) 12
O26 W7 2.299(19) 12
O27 W7 1.915(17) 12
O31 W8 1.920(18) 12
O33 W8 2.36(3) 12
O34 W9 1.905(15) 12
O36 W9 2.37(3) 12
O37 Mo1 2.061(7) 12
N1 C2 1.45(7) .
N1 C1 1.49(8) .
N2 C3 1.45(8) .
N2 C4 1.47(8) .
N3 C5 1.51(9) .
N3 C5 1.51(9) 12
O40 O43 1.47(13) .
O42 O42 0.8(3) 12
O49 O49 1.4(7) 10_556
